data_2022934
loop_
_publ_author_name
'Chaisuriya, Wanassanan'
'Chainok, Kittipong'
'Wannarit, Nanthawat'

_publ_section_title
;
 Crystal structure and Hirshfeld surface analysis of a new mononuclear
 copper(II) complex:
 [bis(pyridin-2-yl-\kN)amine](formato-\kO)(m-hydroxybenzoato-\k2
 O,O&#x2032;)copper(II)
;
_journal_coeditor_code WM5700
_journal_issue 12
_journal_name_full 'Acta Crystallographica Section E Crystallographic Communications'
_journal_page_first 1115
_journal_page_last 1120
_journal_paper_doi 10.1107/S2056989023009234
_journal_volume 79
_journal_year 2023
_chemical_formula_iupac '[Cu (C7 H5 O3) (H C O2) (C10 H9 N3)]'
_chemical_formula_moiety 'C18 H15 Cu N3 O5'
_chemical_formula_sum 'C18 H15 Cu N3 O5'
_chemical_formula_weight 416.87
_chemical_name_systematic
'[Bis(pyridin-2-yl-\k<i>N</i>)amine](formato-\k<i>O</i>)(<i>m</i>-hydroxybenzoato-\k^2^<i>O</i>,<i>O</i>')copper(II)'
_space_group_crystal_system monoclinic
_space_group_IT_number 14
_space_group_name_Hall '-P 2ybc'
_space_group_name_H-M_alt 'P 1 21/c 1'
_atom_sites_solution_hydrogens geom
_atom_sites_solution_primary dual
_audit_creation_method
;
Olex2 1.5-alpha
(compiled 2023.03.06 svn.rbb2c1857 for OlexSys, GUI svn.r6748)
;
_cell_angle_alpha 90
_cell_angle_beta 99.2420(10)
_cell_angle_gamma 90
_cell_formula_units_Z 4
_cell_length_a 8.3265(3)
_cell_length_b 14.9699(5)
_cell_length_c 13.9523(4)
_cell_measurement_reflns_used 2887
_cell_measurement_temperature 296.15
_cell_measurement_theta_max 27.649
_cell_measurement_theta_min 2.828
_cell_volume 1716.53(10)
_computing_cell_refinement
;
SAINT (Bruker, 2016)
;
_computing_data_collection
;
APEX3 (Bruker, 2016)
;
_computing_data_reduction
;
SAINT (Bruker, 2016)
;
_computing_molecular_graphics
;
OLEX2 (Dolomanov <i>et al.</i>,  2009)
;
_computing_publication_material
;
PublCIF (Westrip, 2010)
;
_computing_structure_refinement
;
ShelXL (Sheldrick, 2015b)
;
_computing_structure_solution
;
<i>SHELXT</i> (Sheldrick, 2015a)
;
_diffrn_ambient_temperature 296.15
_diffrn_detector 'Bruker PHOTON 200 area detector'
_diffrn_detector_area_resol_mean 7.39
_diffrn_measured_fraction_theta_full 0.997
_diffrn_measured_fraction_theta_max 0.998
_diffrn_measurement_device 'four-circle Kappa diffractometer'
_diffrn_measurement_device_type 'Bruker D8 Quest Cmos Photon-II'
_diffrn_measurement_method '\f and \w scans'
_diffrn_radiation_monochromator graphite
_diffrn_radiation_probe x-ray
_diffrn_radiation_type MoK\a
_diffrn_radiation_wavelength 0.71073
_diffrn_reflns_av_R_equivalents 0.0748
_diffrn_reflns_av_unetI/netI 0.0619
_diffrn_reflns_limit_h_max 11
_diffrn_reflns_limit_h_min -10
_diffrn_reflns_limit_k_max 19
_diffrn_reflns_limit_k_min -19
_diffrn_reflns_limit_l_max 17
_diffrn_reflns_limit_l_min -18
_diffrn_reflns_number 18907
_diffrn_reflns_theta_full 25.242
_diffrn_reflns_theta_max 28.305
_diffrn_reflns_theta_min 3.001
_diffrn_source 'sealed x-ray tube'
_diffrn_source_current 30.0
_diffrn_source_power 1.5
_diffrn_source_voltage 50.0
_diffrn_standards_number 0
_exptl_absorpt_coefficient_mu 1.309
_exptl_absorpt_correction_T_max 0.7457
_exptl_absorpt_correction_T_min 0.6499
_exptl_absorpt_correction_type multi-scan
_exptl_absorpt_process_details
;
(SADABS; Krause <i>et al.</i>,  2015)
;
_exptl_crystal_colour 'clear dark green'
_exptl_crystal_density_diffrn 1.613
_exptl_crystal_description block
_exptl_crystal_F_000 852
_exptl_crystal_size_max 0.12
_exptl_crystal_size_mid 0.10
_exptl_crystal_size_min 0.10
_refine_diff_density_max 0.384
_refine_diff_density_min -0.542
_refine_ls_extinction_coef 0.0021(7)
_refine_ls_extinction_expression Fc^*^=kFc[1+0.001xFc^2^\l^3^/sin(2\q)]^-1/4^
_refine_ls_extinction_method
;
<i>SHELXL2016/6</i> (Sheldrick 2015b)
;
_refine_ls_goodness_of_fit_ref 1.012
_refine_ls_hydrogen_treatment constr
_refine_ls_matrix_type full
_refine_ls_number_parameters 246
_refine_ls_number_reflns 4262
_refine_ls_number_restraints 0
_refine_ls_restrained_S_all 1.012
_refine_ls_R_factor_all 0.0891
_refine_ls_R_factor_gt 0.0455
_refine_ls_shift/su_max 0.001
_refine_ls_shift/su_mean 0.000
_refine_ls_structure_factor_coef Fsqd
_refine_ls_weighting_details 'w=1/[\s^2^(Fo^2^)+(0.0412P)^2^+1.0329P] where P=(Fo^2^+2Fc^2^)/3'
_refine_ls_weighting_scheme calc
_refine_ls_wR_factor_gt 0.0960
_refine_ls_wR_factor_ref 0.1148
_reflns_number_gt 2779
_reflns_number_total 4262
_reflns_threshold_expression 'I > 2\s(I)'
_cod_data_source_file wm5700sup1.cif
_cod_data_source_block I
_cod_depositor_comments 'Adding full bibliography for 2022934.cif.'
_cod_database_code 2022934
_cod_database_fobs_code 2022934
_shelx_space_group_comment
;
The symmetry employed for this shelxl refinement is uniquely defined
by the following loop, which should always be used as a source of
symmetry information in preference to the above space-group names.
They are only intended as comments.
;
_shelx_estimated_absorpt_t_min 0.859
_shelx_estimated_absorpt_t_max 0.880

loop_
_space_group_symop_operation_xyz
'x, y, z'
'-x, y+1/2, -z+1/2'
'-x, -y, -z'
'x, -y-1/2, z-1/2'

loop_
_atom_site_type_symbol
_atom_site_label
_atom_site_fract_x
_atom_site_fract_y
_atom_site_fract_z
_atom_site_U_iso_or_equiv
_atom_site_adp_type
_atom_site_calc_flag
_atom_site_occupancy
_atom_site_disorder_assembly
_atom_site_disorder_group
Cu Cu1 0.29575(5) 0.27751(3) 0.72313(2) 0.03822(15) Uani d 1 . .
O O1 0.4328(3) 0.21333(15) 0.62997(15) 0.0414(5) Uani d 1 . .
O O2 0.3988(3) 0.35716(15) 0.63693(16) 0.0472(6) Uani d 1 . .
O O4 0.0779(3) 0.26399(18) 0.61092(15) 0.0518(7) Uani d 1 . .
N N3 0.2728(3) 0.36345(17) 0.82630(16) 0.0339(6) Uani d 1 . .
O O3 0.7085(3) 0.17132(17) 0.33624(19) 0.0596(7) Uani d 1 . .
H H14 0.766121 0.186084 0.296455 0.089 Uiso calc 1 . .
N N1 0.2382(3) 0.17503(18) 0.79522(16) 0.0358(6) Uani d 1 . .
O O5 -0.0791(3) 0.2937(2) 0.71924(18) 0.0625(8) Uani d 1 . .
N N2 0.1539(3) 0.25934(17) 0.92169(17) 0.0375(6) Uani d 1 . .
H H5 0.104666 0.255311 0.971172 0.045 Uiso calc 1 . .
C C12 0.5440(3) 0.3037(2) 0.5146(2) 0.0322(7) Uani d 1 . .
C C11 0.4562(4) 0.2903(2) 0.5980(2) 0.0340(7) Uani d 1 . .
C C6 0.2023(4) 0.3445(2) 0.90355(19) 0.0339(7) Uani d 1 . .
C C14 0.6699(4) 0.2441(2) 0.3845(2) 0.0372(7) Uani d 1 . .
C C5 0.1693(4) 0.1795(2) 0.8759(2) 0.0335(7) Uani d 1 . .
C C13 0.5860(4) 0.2308(2) 0.4624(2) 0.0340(7) Uani d 1 . .
H H13 0.558288 0.173368 0.479089 0.041 Uiso calc 1 . .
C C10 0.3265(4) 0.4479(2) 0.8168(2) 0.0471(9) Uani d 1 . .
H H10 0.377537 0.460746 0.763805 0.057 Uiso calc 1 . .
C C1 0.2504(5) 0.0941(2) 0.7541(2) 0.0507(9) Uani d 1 . .
H H1 0.301024 0.090414 0.699464 0.061 Uiso calc 1 . .
C C18 -0.0541(4) 0.2676(3) 0.6408(2) 0.0484(9) Uani d 1 . .
H H18 -0.144591 0.248072 0.598033 0.058 Uiso calc 1 . .
C C7 0.1792(4) 0.4109(2) 0.9711(2) 0.0475(9) Uani d 1 . .
H H7 0.128076 0.397072 1.023790 0.057 Uiso calc 1 . .
C C15 0.7091(4) 0.3303(2) 0.3605(2) 0.0454(8) Uani d 1 . .
H H15 0.763974 0.339829 0.308385 0.054 Uiso calc 1 . .
C C17 0.5852(4) 0.3886(2) 0.4908(2) 0.0433(8) Uani d 1 . .
H H17 0.558114 0.437171 0.526581 0.052 Uiso calc 1 . .
C C4 0.1112(4) 0.1025(2) 0.9160(2) 0.0470(8) Uani d 1 . .
H H4 0.066687 0.105991 0.972858 0.056 Uiso calc 1 . .
C C8 0.2316(5) 0.4955(3) 0.9592(3) 0.0577(10) Uani d 1 . .
H H8 0.215443 0.539988 1.003189 0.069 Uiso calc 1 . .
C C16 0.6674(5) 0.4016(2) 0.4132(3) 0.0519(9) Uani d 1 . .
H H16 0.694665 0.459158 0.396586 0.062 Uiso calc 1 . .
C C9 0.3100(5) 0.5150(2) 0.8804(3) 0.0606(11) Uani d 1 . .
H H9 0.349664 0.571996 0.871705 0.073 Uiso calc 1 . .
C C3 0.1206(5) 0.0226(3) 0.8707(3) 0.0607(11) Uani d 1 . .
H H3 0.078774 -0.028635 0.895207 0.073 Uiso calc 1 . .
C C2 0.1921(5) 0.0181(3) 0.7887(3) 0.0640(11) Uani d 1 . .
H H2 0.200367 -0.036176 0.757471 0.077 Uiso calc 1 . .

loop_
_atom_site_aniso_label
_atom_site_aniso_U_11
_atom_site_aniso_U_22
_atom_site_aniso_U_33
_atom_site_aniso_U_12
_atom_site_aniso_U_13
_atom_site_aniso_U_23
Cu1 0.0561(3) 0.0362(2) 0.02653(19) 0.0031(2) 0.01924(16) 0.00029(17)
O1 0.0506(14) 0.0404(13) 0.0386(11) 0.0023(11) 0.0235(10) 0.0035(10)
O2 0.0669(16) 0.0404(13) 0.0419(12) 0.0066(12) 0.0315(11) -0.0015(10)
O4 0.0438(14) 0.0859(19) 0.0281(10) 0.0102(13) 0.0132(10) 0.0015(12)
N3 0.0427(15) 0.0346(14) 0.0257(11) -0.0026(11) 0.0094(10) -0.0015(11)
O3 0.081(2) 0.0488(15) 0.0614(16) -0.0128(14) 0.0506(14) -0.0157(13)
N1 0.0461(16) 0.0363(15) 0.0262(12) 0.0037(12) 0.0101(11) 0.0005(11)
O5 0.0564(16) 0.086(2) 0.0521(15) 0.0092(14) 0.0301(12) 0.0011(14)
N2 0.0468(16) 0.0416(16) 0.0282(12) -0.0035(12) 0.0181(11) -0.0026(11)
C12 0.0303(16) 0.0409(17) 0.0277(13) 0.0026(13) 0.0111(12) 0.0030(12)
C11 0.0331(16) 0.0431(19) 0.0272(13) 0.0034(14) 0.0092(12) -0.0007(13)
C6 0.0372(17) 0.0403(17) 0.0259(13) 0.0034(14) 0.0098(12) 0.0001(13)
C14 0.0400(18) 0.0422(18) 0.0325(14) -0.0036(14) 0.0155(13) -0.0036(13)
C5 0.0380(17) 0.0379(17) 0.0253(13) 0.0005(14) 0.0071(12) 0.0042(13)
C13 0.0347(16) 0.0371(17) 0.0327(14) -0.0028(14) 0.0125(12) -0.0001(13)
C10 0.065(2) 0.045(2) 0.0359(16) -0.0065(17) 0.0215(16) -0.0006(15)
C1 0.081(3) 0.0353(19) 0.0411(18) 0.0041(18) 0.0251(17) -0.0031(15)
C18 0.0387(19) 0.072(3) 0.0345(16) 0.0068(18) 0.0056(14) -0.0033(17)
C7 0.062(2) 0.048(2) 0.0361(17) 0.0022(18) 0.0205(16) -0.0055(15)
C15 0.051(2) 0.051(2) 0.0393(17) -0.0052(17) 0.0245(15) 0.0055(16)
C17 0.054(2) 0.0374(18) 0.0427(17) 0.0057(16) 0.0205(15) 0.0007(15)
C4 0.057(2) 0.047(2) 0.0418(17) -0.0033(17) 0.0206(16) 0.0082(16)
C8 0.085(3) 0.046(2) 0.0462(19) 0.003(2) 0.0234(19) -0.0145(17)
C16 0.069(2) 0.0376(19) 0.056(2) -0.0034(18) 0.0285(18) 0.0064(16)
C9 0.097(3) 0.038(2) 0.051(2) -0.012(2) 0.026(2) -0.0100(17)
C3 0.083(3) 0.040(2) 0.065(2) -0.005(2) 0.029(2) 0.0090(18)
C2 0.104(3) 0.035(2) 0.058(2) 0.000(2) 0.029(2) -0.0011(17)

loop_
_atom_type_symbol
_atom_type_description
_atom_type_scat_dispersion_real
_atom_type_scat_dispersion_imag
_atom_type_scat_source
C C 0.0033 0.0016 'International Tables Vol C Tables 4.2.6.8 and 6.1.1.4'
H H 0.0000 0.0000 'International Tables Vol C Tables 4.2.6.8 and 6.1.1.4'
Cu Cu 0.3201 1.2651 'International Tables Vol C Tables 4.2.6.8 and 6.1.1.4'
N N 0.0061 0.0033 'International Tables Vol C Tables 4.2.6.8 and 6.1.1.4'
O O 0.0106 0.0060 'International Tables Vol C Tables 4.2.6.8 and 6.1.1.4'

loop_
_geom_angle_atom_site_label_1
_geom_angle_atom_site_label_2
_geom_angle_atom_site_label_3
_geom_angle_site_symmetry_1
_geom_angle_site_symmetry_3
_geom_angle
_geom_angle_publ_flag
O1 Cu1 O4 . . 89.16(9) yes
O1 Cu1 C11 . . 32.08(9) ?
O2 Cu1 O1 . . 64.40(9) yes
O2 Cu1 O4 . . 90.64(10) yes
O2 Cu1 C11 . . 32.35(10) ?
O4 Cu1 C11 . . 88.92(9) ?
N3 Cu1 O1 . . 151.93(10) yes
N3 Cu1 O2 . . 98.82(10) yes
N3 Cu1 O4 . . 114.49(10) yes
N3 Cu1 C11 . . 128.32(11) ?
N1 Cu1 O1 . . 99.43(9) yes
N1 Cu1 O2 . . 163.39(10) yes
N1 Cu1 O4 . . 92.99(10) yes
N1 Cu1 N3 . . 94.41(10) yes
N1 Cu1 C11 . . 131.48(11) ?
C11 O1 Cu1 . . 86.03(17) ?
C11 O2 Cu1 . . 90.84(19) ?
C18 O4 Cu1 . . 115.5(2) ?
C6 N3 Cu1 . . 124.0(2) ?
C6 N3 C10 . . 118.1(3) ?
C10 N3 Cu1 . . 117.8(2) ?
C14 O3 H14 . . 109.5 ?
C5 N1 Cu1 . . 124.8(2) ?
C5 N1 C1 . . 118.1(3) ?
C1 N1 Cu1 . . 116.6(2) ?
C6 N2 H5 . . 113.9 ?
C5 N2 H5 . . 113.9 ?
C5 N2 C6 . . 132.2(3) ?
C13 C12 C11 . . 120.2(3) ?
C17 C12 C11 . . 119.3(3) ?
C17 C12 C13 . . 120.5(3) ?
O1 C11 Cu1 . . 61.89(15) ?
O1 C11 O2 . . 118.6(3) ?
O1 C11 C12 . . 121.6(3) ?
O2 C11 Cu1 . . 56.81(15) ?
O2 C11 C12 . . 119.7(3) ?
C12 C11 Cu1 . . 174.5(2) ?
N3 C6 N2 . . 121.7(3) ?
N3 C6 C7 . . 121.0(3) ?
N2 C6 C7 . . 117.3(3) ?
O3 C14 C13 . . 117.6(3) ?
O3 C14 C15 . . 123.2(3) ?
C15 C14 C13 . . 119.1(3) ?
N1 C5 N2 . . 121.2(3) ?
N1 C5 C4 . . 121.0(3) ?
N2 C5 C4 . . 117.9(3) ?
C12 C13 C14 . . 119.8(3) ?
C12 C13 H13 . . 120.1 ?
C14 C13 H13 . . 120.1 ?
N3 C10 H10 . . 118.2 ?
N3 C10 C9 . . 123.7(3) ?
C9 C10 H10 . . 118.2 ?
N1 C1 H1 . . 118.5 ?
N1 C1 C2 . . 123.0(3) ?
C2 C1 H1 . . 118.5 ?
O4 C18 H18 . . 116.2 ?
O5 C18 O4 . . 127.6(3) ?
O5 C18 H18 . . 116.2 ?
C6 C7 H7 . . 120.1 ?
C8 C7 C6 . . 119.8(3) ?
C8 C7 H7 . . 120.1 ?
C14 C15 H15 . . 119.8 ?
C16 C15 C14 . . 120.4(3) ?
C16 C15 H15 . . 119.8 ?
C12 C17 H17 . . 120.2 ?
C12 C17 C16 . . 119.6(3) ?
C16 C17 H17 . . 120.2 ?
C5 C4 H4 . . 120.4 ?
C3 C4 C5 . . 119.3(3) ?
C3 C4 H4 . . 120.4 ?
C7 C8 H8 . . 120.3 ?
C7 C8 C9 . . 119.4(3) ?
C9 C8 H8 . . 120.3 ?
C15 C16 C17 . . 120.6(3) ?
C15 C16 H16 . . 119.7 ?
C17 C16 H16 . . 119.7 ?
C10 C9 C8 . . 117.9(3) ?
C10 C9 H9 . . 121.1 ?
C8 C9 H9 . . 121.1 ?
C4 C3 H3 . . 120.2 ?
C4 C3 C2 . . 119.6(4) ?
C2 C3 H3 . . 120.2 ?
C1 C2 C3 . . 118.9(4) ?
C1 C2 H2 . . 120.6 ?
C3 C2 H2 . . 120.6 ?

loop_
_geom_bond_atom_site_label_1
_geom_bond_atom_site_label_2
_geom_bond_site_symmetry_2
_geom_bond_distance
_geom_bond_publ_flag
Cu1 O1 . 2.096(2) yes
Cu1 O2 . 1.984(2) yes
Cu1 O4 . 2.207(2) yes
Cu1 N3 . 1.963(2) yes
Cu1 N1 . 1.936(3) yes
Cu1 C11 . 2.370(3) ?
O1 C11 . 1.262(4) ?
O2 C11 . 1.268(4) ?
O4 C18 . 1.238(4) ?
N3 C6 . 1.338(4) ?
N3 C10 . 1.354(4) ?
O3 H14 . 0.8200 ?
O3 C14 . 1.346(4) ?
N1 C5 . 1.344(4) ?
N1 C1 . 1.351(4) ?
O5 C18 . 1.211(4) ?
N2 H5 . 0.8600 ?
N2 C6 . 1.373(4) ?
N2 C5 . 1.371(4) ?
C12 C11 . 1.484(4) ?
C12 C13 . 1.388(4) ?
C12 C17 . 1.371(4) ?
C6 C7 . 1.405(4) ?
C14 C13 . 1.397(4) ?
C14 C15 . 1.385(5) ?
C5 C4 . 1.400(4) ?
C13 H13 . 0.9300 ?
C10 H10 . 0.9300 ?
C10 C9 . 1.363(5) ?
C1 H1 . 0.9300 ?
C1 C2 . 1.357(5) ?
C18 H18 . 0.9300 ?
C7 H7 . 0.9300 ?
C7 C8 . 1.357(5) ?
C15 H15 . 0.9300 ?
C15 C16 . 1.372(5) ?
C17 H17 . 0.9300 ?
C17 C16 . 1.385(4) ?
C4 H4 . 0.9300 ?
C4 C3 . 1.360(5) ?
C8 H8 . 0.9300 ?
C8 C9 . 1.397(5) ?
C16 H16 . 0.9300 ?
C9 H9 . 0.9300 ?
C3 H3 . 0.9300 ?
C3 C2 . 1.374(5) ?
C2 H2 . 0.9300 ?

loop_
_geom_hbond_atom_site_label_D
_geom_hbond_atom_site_label_H
_geom_hbond_atom_site_label_A
_geom_hbond_site_symmetry_A
_geom_hbond_distance_DH
_geom_hbond_distance_HA
_geom_hbond_distance_DA
_geom_hbond_angle_DHA
_geom_hbond_publ_flag
C1 H1 O1 . 0.93 2.42 3.056(4) 125 yes
C10 H10 O2 . 0.93 2.38 2.999(4) 124 yes
N2 H5 O4 4_566 0.86 2.02 2.834(3) 158 yes
O3 H14 O5 4_665 0.82 1.83 2.645(4) 170 yes
C2 H2 O3 3_656 0.93 2.59 3.497(5) 166 yes
C18 H18 <i>C</i>g7 1_455 0.93 2.88 3.634(3) 139 yes

loop_
_geom_torsion_atom_site_label_1
_geom_torsion_atom_site_label_2
_geom_torsion_atom_site_label_3
_geom_torsion_atom_site_label_4
_geom_torsion_site_symmetry_1
_geom_torsion_site_symmetry_2
_geom_torsion_site_symmetry_3
_geom_torsion_site_symmetry_4
_geom_torsion
_geom_torsion_publ_flag
Cu1 O1 C11 O2 . . . . 2.9(3) ?
Cu1 O1 C11 C12 . . . . -175.1(3) ?
Cu1 O2 C11 O1 . . . . -3.1(3) ?
Cu1 O2 C11 C12 . . . . 175.0(2) ?
Cu1 O4 C18 O5 . . . . 14.8(6) ?
Cu1 N3 C6 N2 . . . . 6.6(4) ?
Cu1 N3 C6 C7 . . . . -175.3(2) ?
Cu1 N3 C10 C9 . . . . 176.4(3) ?
Cu1 N1 C5 N2 . . . . -9.0(4) ?
Cu1 N1 C5 C4 . . . . 171.1(2) ?
Cu1 N1 C1 C2 . . . . -170.0(3) ?
N3 C6 C7 C8 . . . . -1.3(5) ?
N3 C10 C9 C8 . . . . -0.7(6) ?
O3 C14 C13 C12 . . . . 179.8(3) ?
O3 C14 C15 C16 . . . . -179.5(3) ?
N1 C5 C4 C3 . . . . -1.9(5) ?
N1 C1 C2 C3 . . . . -1.6(6) ?
N2 C6 C7 C8 . . . . 176.9(3) ?
N2 C5 C4 C3 . . . . 178.2(3) ?
C12 C17 C16 C15 . . . . -0.5(6) ?
C11 C12 C13 C14 . . . . -179.4(3) ?
C11 C12 C17 C16 . . . . 179.9(3) ?
C6 N3 C10 C9 . . . . -1.3(5) ?
C6 N2 C5 N1 . . . . -2.5(5) ?
C6 N2 C5 C4 . . . . 177.4(3) ?
C6 C7 C8 C9 . . . . -0.8(6) ?
C14 C15 C16 C17 . . . . -0.2(6) ?
C5 N1 C1 C2 . . . . 2.0(5) ?
C5 N2 C6 N3 . . . . 3.7(5) ?
C5 N2 C6 C7 . . . . -174.5(3) ?
C5 C4 C3 C2 . . . . 2.4(6) ?
C13 C12 C11 O1 . . . . 7.7(4) ?
C13 C12 C11 O2 . . . . -170.4(3) ?
C13 C12 C17 C16 . . . . 0.9(5) ?
C13 C14 C15 C16 . . . . 0.7(5) ?
C10 N3 C6 N2 . . . . -175.8(3) ?
C10 N3 C6 C7 . . . . 2.3(5) ?
C1 N1 C5 N2 . . . . 179.6(3) ?
C1 N1 C5 C4 . . . . -0.2(5) ?
C7 C8 C9 C10 . . . . 1.8(6) ?
C15 C14 C13 C12 . . . . -0.4(5) ?
C17 C12 C11 O1 . . . . -171.4(3) ?
C17 C12 C11 O2 . . . . 10.6(4) ?
C17 C12 C13 C14 . . . . -0.4(5) ?
C4 C3 C2 C1 . . . . -0.7(6) ?
